data_4075487
loop_
_publ_author_name
'Mountford, Andrew J.'
'Lancaster, Simon J.'
'Coles, Simon J.'
'Horton, Peter N.'
'Hughes, David L.'
'Hursthouse, Michael B.'
'Light, Mark E.'

_publ_section_title
;
 The Synthesis, Molecular Structures, and Supramolecular Architecture of
 Amine Adducts of Bis(pentafluorophenyl)zinc
;
_journal_issue 16
_journal_name_full Organometallics
_journal_page_first 3837
_journal_paper_doi 10.1021/om060319d
_journal_volume 25
_journal_year 2006
_chemical_formula_sum 'C28 H22 F10 N2 Zn'
_chemical_formula_weight 641.85
_chemical_name_systematic
;
 ?
;
_space_group_IT_number 14
_symmetry_cell_setting monoclinic
_symmetry_space_group_name_Hall '-P 2ybc'
_symmetry_space_group_name_H-M 'P 1 21/c 1'
_atom_sites_solution_hydrogens geom
_atom_sites_solution_primary direct
_atom_sites_solution_secondary difmap
_audit_creation_method SHELXL-97
_cell_angle_alpha 90.00
_cell_angle_beta 90.659(1)
_cell_angle_gamma 90.00
_cell_formula_units_Z 4
_cell_length_a 10.1667(3)
_cell_length_b 12.6768(2)
_cell_length_c 21.2601(6)
_cell_measurement_reflns_used 15745
_cell_measurement_temperature 120(2)
_cell_measurement_theta_max 27.48
_cell_measurement_theta_min 2.91
_cell_volume 2739.85(12)
_computing_structure_refinement 'SHELXL-97 (Sheldrick, 1997)'
_computing_structure_solution 'SHELXS-97 (Sheldrick, 1997)'
_diffrn_ambient_temperature 120(2)
_diffrn_detector_area_resol_mean 9.091
_diffrn_measured_fraction_theta_full 0.990
_diffrn_measured_fraction_theta_max 0.990
_diffrn_measurement_device_type 'Bruker-Nonius KappaCCD'
_diffrn_measurement_method '\f & \w scans'
_diffrn_radiation_monochromator '6cm confocal mirrors'
_diffrn_radiation_source 'Bruker-Nonius FR591 rotating anode'
_diffrn_radiation_type MoK\a
_diffrn_radiation_wavelength 0.71073
_diffrn_reflns_av_R_equivalents 0.0578
_diffrn_reflns_av_sigmaI/netI 0.0464
_diffrn_reflns_limit_h_max 13
_diffrn_reflns_limit_h_min -11
_diffrn_reflns_limit_k_max 14
_diffrn_reflns_limit_k_min -16
_diffrn_reflns_limit_l_max 27
_diffrn_reflns_limit_l_min -27
_diffrn_reflns_number 31806
_diffrn_reflns_theta_full 27.50
_diffrn_reflns_theta_max 27.50
_diffrn_reflns_theta_min 3.19
_exptl_absorpt_coefficient_mu 0.985
_exptl_absorpt_correction_T_max 0.9710
_exptl_absorpt_correction_T_min 0.6939
_exptl_absorpt_correction_type multi-scan
_exptl_absorpt_process_details 'SORTAV (Blessing, 1997)'
_exptl_crystal_colour colourless
_exptl_crystal_density_diffrn 1.556
_exptl_crystal_density_method 'not measured'
_exptl_crystal_description blade
_exptl_crystal_F_000 1296
_exptl_crystal_size_max 0.40
_exptl_crystal_size_mid 0.08
_exptl_crystal_size_min 0.03
_refine_diff_density_max 0.366
_refine_diff_density_min -0.578
_refine_diff_density_rms 0.067
_refine_ls_extinction_coef 0.0046(5)
_refine_ls_extinction_expression Fc^*^=kFc[1+0.001xFc^2^\l^3^/sin(2\q)]^-1/4^
_refine_ls_extinction_method SHELXL
_refine_ls_goodness_of_fit_ref 1.015
_refine_ls_hydrogen_treatment mixed
_refine_ls_matrix_type full
_refine_ls_number_parameters 381
_refine_ls_number_reflns 6231
_refine_ls_number_restraints 0
_refine_ls_restrained_S_all 1.015
_refine_ls_R_factor_all 0.0557
_refine_ls_R_factor_gt 0.0353
_refine_ls_shift/su_max 0.004
_refine_ls_shift/su_mean 0.000
_refine_ls_structure_factor_coef Fsqd
_refine_ls_weighting_details 'calc w=1/[\s^2^(Fo^2^)+(0.0462P)^2^+0.5107P] where P=(Fo^2^+2Fc^2^)/3'
_refine_ls_weighting_scheme calc
_refine_ls_wR_factor_gt 0.0797
_refine_ls_wR_factor_ref 0.0876
_reflns_number_gt 4831
_reflns_number_total 6231
_reflns_threshold_expression >2sigma(I)
_cod_data_source_file om060319dsi20060602_044627.cif
_cod_data_source_block comp4
_cod_depositor_comments
;
The following automatic conversions were performed:

'_symmetry_cell_setting' value 'Monoclinic' changed to 'monoclinic'
according to /home/saulius/struct/CIF-dictionaries/cif_core.dic
dictionary named 'cif_core.dic' version 2.4.1 from 2010-06-29.

Automatic conversion script
Id: cif_fix_values 1715 2011-07-08 13:25:40Z adriana 
;
_cod_original_sg_symbol_H-M P2(1)/c
_cod_database_code 4075487

loop_
_symmetry_equiv_pos_as_xyz
'x, y, z'
'-x, y+1/2, -z+1/2'
'-x, -y, -z'
'x, -y-1/2, z-1/2'

loop_
_atom_site_label
_atom_site_type_symbol
_atom_site_fract_x
_atom_site_fract_y
_atom_site_fract_z
_atom_site_U_iso_or_equiv
_atom_site_adp_type
_atom_site_occupancy
_atom_site_symmetry_multiplicity
_atom_site_calc_flag
_atom_site_refinement_flags
H1N H 0.309(3) 0.8335(17) 0.2774(11) 0.023(6) Uiso 1 1 d .
H2N H 0.163(2) 0.9929(17) 0.1621(9) 0.012(5) Uiso 1 1 d .
C1 C 0.2122(2) 0.94642(16) 0.30958(10) 0.0265(5) Uani 1 1 d .
H1A H 0.1184 0.9602 0.3159 0.040 Uiso 1 1 calc R
H1B H 0.2476 0.9983 0.2801 0.040 Uiso 1 1 calc R
H1C H 0.2593 0.9519 0.3499 0.040 Uiso 1 1 calc R
C2 C 0.1927(2) 0.75606(16) 0.32994(9) 0.0211(4) Uani 1 1 d .
H2A H 0.1979 0.6863 0.3091 0.025 Uiso 1 1 calc R
H2B H 0.1002 0.7672 0.3425 0.025 Uiso 1 1 calc R
C3 C 0.2783(2) 0.75450(15) 0.38814(9) 0.0194(4) Uani 1 1 d .
C4 C 0.4039(2) 0.71184(15) 0.38648(9) 0.0203(4) Uani 1 1 d .
H4 H 0.4345 0.6812 0.3486 0.024 Uiso 1 1 calc R
C5 C 0.4857(2) 0.71304(16) 0.43908(10) 0.0242(5) Uani 1 1 d .
H5 H 0.5721 0.6847 0.4369 0.029 Uiso 1 1 calc R
C6 C 0.4408(2) 0.75589(17) 0.49484(10) 0.0265(5) Uani 1 1 d .
H6 H 0.4959 0.7564 0.5313 0.032 Uiso 1 1 calc R
C7 C 0.3156(2) 0.79780(17) 0.49714(10) 0.0273(5) Uani 1 1 d .
H7 H 0.2849 0.8275 0.5353 0.033 Uiso 1 1 calc R
C8 C 0.2343(2) 0.79702(16) 0.44443(10) 0.0242(5) Uani 1 1 d .
H8 H 0.1481 0.8256 0.4467 0.029 Uiso 1 1 calc R
C9 C 0.3327(2) 0.94357(17) 0.13935(10) 0.0232(4) Uani 1 1 d .
H9A H 0.3646 0.8782 0.1203 0.035 Uiso 1 1 calc R
H9B H 0.3713 0.9514 0.1815 0.035 Uiso 1 1 calc R
H9C H 0.3582 1.0038 0.1133 0.035 Uiso 1 1 calc R
C10 C 0.1236(2) 0.93229(16) 0.08043(9) 0.0210(4) Uani 1 1 d .
H10A H 0.0270 0.9306 0.0857 0.025 Uiso 1 1 calc R
H10B H 0.1499 0.8650 0.0606 0.025 Uiso 1 1 calc R
C11 C 0.1576(2) 1.02183(15) 0.03664(9) 0.0198(4) Uani 1 1 d .
C12 C 0.2405(2) 1.00585(17) -0.01387(9) 0.0243(5) Uani 1 1 d .
H12 H 0.2772 0.9380 -0.0209 0.029 Uiso 1 1 calc R
C13 C 0.2704(2) 1.08846(18) -0.05426(10) 0.0281(5) Uani 1 1 d .
H13 H 0.3275 1.0768 -0.0886 0.034 Uiso 1 1 calc R
C14 C 0.2174(2) 1.18742(17) -0.04476(11) 0.0303(5) Uani 1 1 d .
H14 H 0.2375 1.2436 -0.0726 0.036 Uiso 1 1 calc R
C15 C 0.1349(2) 1.20411(17) 0.00549(11) 0.0305(5) Uani 1 1 d .
H15 H 0.0987 1.2722 0.0124 0.037 Uiso 1 1 calc R
C16 C 0.1046(2) 1.12198(16) 0.04593(10) 0.0253(5) Uani 1 1 d .
H16 H 0.0474 1.1341 0.0802 0.030 Uiso 1 1 calc R
C17 C -0.0701(2) 0.83038(15) 0.22380(9) 0.0180(4) Uani 1 1 d .
C18 C -0.14688(19) 0.91791(14) 0.21124(9) 0.0174(4) Uani 1 1 d .
C19 C -0.2779(2) 0.92619(15) 0.22514(9) 0.0196(4) Uani 1 1 d .
C20 C -0.33871(19) 0.84300(16) 0.25490(10) 0.0211(4) Uani 1 1 d .
C21 C -0.2673(2) 0.75384(15) 0.26915(9) 0.0210(4) Uani 1 1 d .
C22 C -0.1368(2) 0.75014(15) 0.25326(9) 0.0197(4) Uani 1 1 d .
C23 C 0.1873(2) 0.67679(14) 0.16173(9) 0.0188(4) Uani 1 1 d .
C24 C 0.1038(2) 0.60743(16) 0.13125(10) 0.0221(4) Uani 1 1 d .
C25 C 0.1427(2) 0.51247(16) 0.10606(10) 0.0288(5) Uani 1 1 d .
C26 C 0.2730(2) 0.48389(16) 0.11022(11) 0.0303(5) Uani 1 1 d .
C27 C 0.3612(2) 0.55008(17) 0.13930(10) 0.0269(5) Uani 1 1 d .
C28 C 0.3154(2) 0.64337(16) 0.16456(9) 0.0220(4) Uani 1 1 d .
N1 N 0.22923(18) 0.83931(13) 0.28368(8) 0.0175(3) Uani 1 1 d .
N2 N 0.18745(16) 0.93962(14) 0.14385(8) 0.0187(4) Uani 1 1 d .
F1 F -0.09236(11) 1.00303(8) 0.18221(5) 0.0240(3) Uani 1 1 d .
F2 F -0.34909(12) 1.01246(9) 0.21057(6) 0.0272(3) Uani 1 1 d .
F3 F -0.46582(12) 0.85046(10) 0.27050(6) 0.0304(3) Uani 1 1 d .
F4 F -0.32619(12) 0.67217(9) 0.29837(6) 0.0308(3) Uani 1 1 d .
F5 F -0.07231(12) 0.65912(9) 0.26852(6) 0.0247(3) Uani 1 1 d .
F6 F -0.02565(12) 0.63208(10) 0.12411(6) 0.0302(3) Uani 1 1 d .
F7 F 0.05595(15) 0.44760(11) 0.07723(7) 0.0462(4) Uani 1 1 d .
F8 F 0.31310(16) 0.39181(11) 0.08587(8) 0.0490(4) Uani 1 1 d .
F9 F 0.48914(14) 0.52367(11) 0.14267(7) 0.0410(4) Uani 1 1 d .
F10 F 0.40815(12) 0.70438(10) 0.19398(6) 0.0304(3) Uani 1 1 d .
Zn1 Zn 0.12135(2) 0.813236(16) 0.200082(10) 0.01645(9) Uani 1 1 d .

loop_
_atom_site_aniso_label
_atom_site_aniso_U_11
_atom_site_aniso_U_22
_atom_site_aniso_U_33
_atom_site_aniso_U_23
_atom_site_aniso_U_13
_atom_site_aniso_U_12
C1 0.0344(13) 0.0197(10) 0.0254(11) -0.0032(8) -0.0031(9) 0.0005(9)
C2 0.0201(11) 0.0216(10) 0.0217(10) 0.0032(8) 0.0004(8) -0.0035(8)
C3 0.0214(11) 0.0178(10) 0.0189(10) 0.0020(7) 0.0003(8) -0.0038(8)
C4 0.0219(11) 0.0198(10) 0.0192(10) 0.0003(8) 0.0044(8) -0.0023(8)
C5 0.0197(11) 0.0237(10) 0.0294(11) 0.0027(8) -0.0002(9) 0.0006(8)
C6 0.0298(12) 0.0285(11) 0.0210(11) 0.0030(9) -0.0064(9) -0.0026(9)
C7 0.0359(13) 0.0276(11) 0.0184(10) -0.0015(8) 0.0023(9) 0.0021(9)
C8 0.0243(11) 0.0262(11) 0.0221(11) 0.0010(8) 0.0043(9) 0.0028(8)
C9 0.0178(11) 0.0259(11) 0.0260(11) 0.0044(8) 0.0005(8) -0.0018(8)
C10 0.0229(11) 0.0224(10) 0.0177(10) 0.0003(8) -0.0008(8) -0.0027(8)
C11 0.0215(11) 0.0213(10) 0.0165(10) -0.0015(8) -0.0035(8) -0.0021(8)
C12 0.0259(12) 0.0271(11) 0.0199(10) -0.0023(8) -0.0014(9) 0.0020(9)
C13 0.0257(12) 0.0379(13) 0.0207(11) 0.0045(9) -0.0001(9) -0.0037(9)
C14 0.0308(13) 0.0316(12) 0.0282(12) 0.0105(9) -0.0104(10) -0.0094(10)
C15 0.0337(13) 0.0206(11) 0.0370(13) 0.0012(9) -0.0095(10) 0.0001(9)
C16 0.0265(12) 0.0252(11) 0.0241(11) -0.0028(8) -0.0007(9) -0.0001(9)
C17 0.0177(10) 0.0176(9) 0.0188(10) -0.0028(7) -0.0006(8) -0.0013(7)
C18 0.0194(10) 0.0135(9) 0.0192(10) -0.0009(7) -0.0002(8) -0.0035(7)
C19 0.0195(11) 0.0174(9) 0.0218(10) -0.0008(8) -0.0036(8) 0.0038(8)
C20 0.0113(10) 0.0275(11) 0.0245(10) -0.0028(8) 0.0017(8) 0.0007(8)
C21 0.0215(11) 0.0191(10) 0.0225(10) 0.0026(8) 0.0031(8) -0.0041(8)
C22 0.0197(11) 0.0170(9) 0.0224(10) -0.0005(8) -0.0004(8) 0.0021(8)
C23 0.0220(11) 0.0178(9) 0.0166(9) 0.0028(7) 0.0016(8) -0.0003(8)
C24 0.0211(11) 0.0213(10) 0.0239(11) -0.0005(8) 0.0046(9) -0.0013(8)
C25 0.0330(13) 0.0210(10) 0.0324(12) -0.0040(9) 0.0032(10) -0.0064(9)
C26 0.0396(14) 0.0193(10) 0.0322(12) -0.0053(9) 0.0064(10) 0.0053(9)
C27 0.0269(12) 0.0263(11) 0.0277(11) 0.0010(9) 0.0032(9) 0.0097(9)
C28 0.0241(11) 0.0213(10) 0.0206(10) 0.0015(8) -0.0018(8) -0.0007(8)
N1 0.0144(9) 0.0195(8) 0.0188(9) 0.0015(6) 0.0021(7) -0.0008(7)
N2 0.0196(9) 0.0176(8) 0.0188(9) -0.0002(7) 0.0004(7) 0.0015(7)
F1 0.0239(7) 0.0161(5) 0.0322(7) 0.0042(5) 0.0041(5) -0.0009(5)
F2 0.0230(7) 0.0234(6) 0.0350(7) 0.0037(5) -0.0010(5) 0.0091(5)
F3 0.0141(6) 0.0343(7) 0.0430(8) 0.0023(6) 0.0052(5) 0.0010(5)
F4 0.0257(7) 0.0244(6) 0.0426(8) 0.0085(5) 0.0099(6) -0.0039(5)
F5 0.0219(6) 0.0177(6) 0.0344(7) 0.0059(5) 0.0017(5) 0.0036(5)
F6 0.0203(7) 0.0314(7) 0.0390(7) -0.0076(6) -0.0009(5) -0.0022(5)
F7 0.0414(9) 0.0328(7) 0.0645(10) -0.0249(7) 0.0032(7) -0.0110(6)
F8 0.0533(10) 0.0273(7) 0.0666(10) -0.0199(7) 0.0075(8) 0.0108(7)
F9 0.0297(8) 0.0401(8) 0.0531(9) -0.0045(7) -0.0002(7) 0.0174(6)
F10 0.0216(7) 0.0334(7) 0.0361(7) -0.0074(5) -0.0061(5) 0.0028(5)
Zn1 0.01568(14) 0.01591(13) 0.01777(13) 0.00003(8) 0.00069(9) 0.00004(8)

loop_
_atom_type_symbol
_atom_type_description
_atom_type_scat_dispersion_real
_atom_type_scat_dispersion_imag
_atom_type_scat_source
C C 0.0033 0.0016 'International Tables Vol C Tables 4.2.6.8 and 6.1.1.4'
H H 0.0000 0.0000 'International Tables Vol C Tables 4.2.6.8 and 6.1.1.4'
N N 0.0061 0.0033 'International Tables Vol C Tables 4.2.6.8 and 6.1.1.4'
F F 0.0171 0.0103 'International Tables Vol C Tables 4.2.6.8 and 6.1.1.4'
Zn Zn 0.2839 1.4301 'International Tables Vol C Tables 4.2.6.8 and 6.1.1.4'

loop_
_geom_angle_atom_site_label_1
_geom_angle_atom_site_label_2
_geom_angle_atom_site_label_3
_geom_angle
N1 C1 H1A 109.5
N1 C1 H1B 109.5
H1A C1 H1B 109.5
N1 C1 H1C 109.5
H1A C1 H1C 109.5
H1B C1 H1C 109.5
N1 C2 C3 113.88(16)
N1 C2 H2A 108.8
C3 C2 H2A 108.8
N1 C2 H2B 108.8
C3 C2 H2B 108.8
H2A C2 H2B 107.7
C4 C3 C8 118.59(19)
C4 C3 C2 120.54(18)
C8 C3 C2 120.87(19)
C5 C4 C3 121.26(19)
C5 C4 H4 119.4
C3 C4 H4 119.4
C4 C5 C6 119.6(2)
C4 C5 H5 120.2
C6 C5 H5 120.2
C7 C6 C5 119.6(2)
C7 C6 H6 120.2
C5 C6 H6 120.2
C6 C7 C8 120.7(2)
C6 C7 H7 119.6
C8 C7 H7 119.6
C7 C8 C3 120.2(2)
C7 C8 H8 119.9
C3 C8 H8 119.9
N2 C9 H9A 109.5
N2 C9 H9B 109.5
H9A C9 H9B 109.5
N2 C9 H9C 109.5
H9A C9 H9C 109.5
H9B C9 H9C 109.5
N2 C10 C11 114.18(16)
N2 C10 H10A 108.7
C11 C10 H10A 108.7
N2 C10 H10B 108.7
C11 C10 H10B 108.7
H10A C10 H10B 107.6
C12 C11 C16 118.79(19)
C12 C11 C10 120.85(18)
C16 C11 C10 120.35(18)
C11 C12 C13 120.5(2)
C11 C12 H12 119.8
C13 C12 H12 119.8
C14 C13 C12 120.4(2)
C14 C13 H13 119.8
C12 C13 H13 119.8
C13 C14 C15 119.5(2)
C13 C14 H14 120.2
C15 C14 H14 120.2
C14 C15 C16 120.3(2)
C14 C15 H15 119.8
C16 C15 H15 119.8
C15 C16 C11 120.5(2)
C15 C16 H16 119.8
C11 C16 H16 119.8
C22 C17 C18 113.63(18)
C22 C17 Zn1 120.88(14)
C18 C17 Zn1 125.46(14)
F1 C18 C19 115.95(16)
F1 C18 C17 119.42(17)
C19 C18 C17 124.62(17)
F2 C19 C18 122.26(17)
F2 C19 C20 118.94(17)
C18 C19 C20 118.80(17)
F3 C20 C21 120.74(18)
F3 C20 C19 119.85(18)
C21 C20 C19 119.41(18)
F4 C21 C22 121.42(18)
F4 C21 C20 119.72(18)
C22 C21 C20 118.86(18)
F5 C22 C21 115.68(16)
F5 C22 C17 119.65(17)
C21 C22 C17 124.68(18)
C28 C23 C24 113.78(18)
C28 C23 Zn1 124.34(15)
C24 C23 Zn1 121.87(15)
F6 C24 C25 116.08(18)
F6 C24 C23 119.74(17)
C25 C24 C23 124.2(2)
F7 C25 C26 119.56(19)
F7 C25 C24 121.3(2)
C26 C25 C24 119.1(2)
F8 C26 C27 120.5(2)
F8 C26 C25 120.0(2)
C27 C26 C25 119.49(19)
F9 C27 C26 119.94(19)
F9 C27 C28 121.5(2)
C26 C27 C28 118.6(2)
F10 C28 C23 119.74(18)
F10 C28 C27 115.38(19)
C23 C28 C27 124.9(2)
C1 N1 C2 111.92(15)
C1 N1 Zn1 113.42(13)
C2 N1 Zn1 108.31(12)
C1 N1 H1N 105.2(16)
C2 N1 H1N 107.2(16)
Zn1 N1 H1N 110.6(16)
C9 N2 C10 111.55(15)
C9 N2 Zn1 112.70(12)
C10 N2 Zn1 109.02(12)
C9 N2 H2N 108.0(15)
C10 N2 H2N 110.5(15)
Zn1 N2 H2N 104.9(14)
C17 Zn1 C23 120.91(8)
C17 Zn1 N1 105.40(7)
C23 Zn1 N1 107.58(7)
C17 Zn1 N2 111.83(7)
C23 Zn1 N2 108.07(7)
N1 Zn1 N2 101.11(6)

loop_
_geom_bond_atom_site_label_1
_geom_bond_atom_site_label_2
_geom_bond_distance
C1 N1 1.476(3)
C1 H1A 0.9800
C1 H1B 0.9800
C1 H1C 0.9800
C2 N1 1.493(2)
C2 C3 1.505(3)
C2 H2A 0.9900
C2 H2B 0.9900
C3 C4 1.388(3)
C3 C8 1.391(3)
C4 C5 1.386(3)
C4 H4 0.9500
C5 C6 1.386(3)
C5 H5 0.9500
C6 C7 1.381(3)
C6 H6 0.9500
C7 C8 1.385(3)
C7 H7 0.9500
C8 H8 0.9500
C9 N2 1.481(3)
C9 H9A 0.9800
C9 H9B 0.9800
C9 H9C 0.9800
C10 N2 1.493(3)
C10 C11 1.511(3)
C10 H10A 0.9900
C10 H10B 0.9900
C11 C12 1.388(3)
C11 C16 1.394(3)
C12 C13 1.390(3)
C12 H12 0.9500
C13 C14 1.381(3)
C13 H13 0.9500
C14 C15 1.382(3)
C14 H14 0.9500
C15 C16 1.387(3)
C15 H15 0.9500
C16 H16 0.9500
C17 C22 1.377(3)
C17 C18 1.381(3)
C17 Zn1 2.028(2)
C18 F1 1.364(2)
C18 C19 1.372(3)
C19 F2 1.346(2)
C19 C20 1.380(3)
C20 F3 1.341(2)
C20 C21 1.375(3)
C21 F4 1.351(2)
C21 C22 1.374(3)
C22 F5 1.365(2)
C23 C28 1.370(3)
C23 C24 1.379(3)
C23 Zn1 2.0294(19)
C24 F6 1.359(2)
C24 C25 1.378(3)
C25 F7 1.348(3)
C25 C26 1.375(3)
C26 F8 1.342(2)
C26 C27 1.370(3)
C27 F9 1.344(3)
C27 C28 1.382(3)
C28 F10 1.366(2)
N1 Zn1 2.1038(17)
N1 H1N 0.83(2)
N2 Zn1 2.1133(16)
N2 H2N 0.82(2)
